data_4511070
loop_
_publ_author_name
'Pr\"asang, Carsten'
'Whitwood, Adrian C.'
'Bruce, Duncan W.'

_publ_section_title
;
 Halogen-Bonded Cocrystals of 4-(N,N-Dimethylamino)pyridine with
 Fluorinated Iodobenzenes
;
_journal_issue 12
_journal_name_full 'Crystal Growth &amp; Design'
_journal_page_first 5319
_journal_paper_doi 10.1021/cg900823d
_journal_volume 9
_journal_year 2009
_chemical_formula_moiety 'C7 H10 N2, C6 H4 F I'
_chemical_formula_sum 'C13 H14 F I N2'
_chemical_formula_weight 344.16
_chemical_name_systematic
; 
 ? 
;
_space_group_IT_number 15
_symmetry_cell_setting monoclinic
_symmetry_space_group_name_Hall '-C 2yc'
_symmetry_space_group_name_H-M 'C 1 2/c 1'
_atom_sites_solution_hydrogens geom
_atom_sites_solution_primary direct
_atom_sites_solution_secondary difmap
_audit_creation_method SHELXL-97
_cell_angle_alpha 90.00
_cell_angle_beta 100.9690(10)
_cell_angle_gamma 90.00
_cell_formula_units_Z 8
_cell_length_a 18.4306(11)
_cell_length_b 7.4334(4)
_cell_length_c 19.4377(11)
_cell_measurement_reflns_used 6126
_cell_measurement_temperature 110(2)
_cell_measurement_theta_max 30.00
_cell_measurement_theta_min 2.79
_cell_volume 2614.4(3)
_computing_cell_refinement 'Bruker SMART'
_computing_data_collection 'Bruker SMART'
_computing_data_reduction 'Bruker SAINT'
_computing_molecular_graphics 'Bruker SHELXTL'
_computing_publication_material 'Bruker SHELXTL'
_computing_structure_refinement 'SHELXL-97 (Sheldrick, 1997)'
_computing_structure_solution 'SHELXS-97 (Sheldrick, 1997)'
_diffrn_ambient_temperature 110(2)
_diffrn_measured_fraction_theta_full 0.985
_diffrn_measured_fraction_theta_max 0.985
_diffrn_measurement_device_type 'CCD area detector'
_diffrn_measurement_method 'phi and omega scans'
_diffrn_radiation_monochromator graphite
_diffrn_radiation_source 'fine-focus sealed tube'
_diffrn_radiation_type MoK\a
_diffrn_radiation_wavelength 0.71073
_diffrn_reflns_av_R_equivalents 0.0184
_diffrn_reflns_av_sigmaI/netI 0.0240
_diffrn_reflns_limit_h_max 11
_diffrn_reflns_limit_h_min -25
_diffrn_reflns_limit_k_max 10
_diffrn_reflns_limit_k_min -9
_diffrn_reflns_limit_l_max 27
_diffrn_reflns_limit_l_min -25
_diffrn_reflns_number 10018
_diffrn_reflns_theta_full 30.02
_diffrn_reflns_theta_max 30.02
_diffrn_reflns_theta_min 2.13
_exptl_absorpt_coefficient_mu 2.442
_exptl_absorpt_correction_T_max 0.680
_exptl_absorpt_correction_T_min 0.600
_exptl_absorpt_correction_type multi-scan
_exptl_absorpt_process_details 'SADABS v2.03; (SHELDRICK)'
_exptl_crystal_colour colourless
_exptl_crystal_density_diffrn 1.749
_exptl_crystal_density_meas 0
_exptl_crystal_density_method 'not measured'
_exptl_crystal_description block
_exptl_crystal_F_000 1344
_exptl_crystal_size_max 0.28
_exptl_crystal_size_mid 0.22
_exptl_crystal_size_min 0.16
_refine_diff_density_max 0.704
_refine_diff_density_min -0.345
_refine_diff_density_rms 0.080
_refine_ls_extinction_method none
_refine_ls_goodness_of_fit_ref 1.048
_refine_ls_hydrogen_treatment constr
_refine_ls_matrix_type full
_refine_ls_number_parameters 156
_refine_ls_number_reflns 3752
_refine_ls_number_restraints 0
_refine_ls_restrained_S_all 1.048
_refine_ls_R_factor_all 0.0226
_refine_ls_R_factor_gt 0.0203
_refine_ls_shift/su_max 0.002
_refine_ls_shift/su_mean 0.000
_refine_ls_structure_factor_coef Fsqd
_refine_ls_weighting_details 'calc w=1/[\s^2^(Fo^2^)+(0.0232P)^2^+1.9871P] where P=(Fo^2^+2Fc^2^)/3'
_refine_ls_weighting_scheme calc
_refine_ls_wR_factor_gt 0.0485
_refine_ls_wR_factor_ref 0.0493
_reflns_number_gt 3455
_reflns_number_total 3752
_reflns_threshold_expression >2sigma(I)
_cod_data_source_file cg900823d_si_001.cif
_cod_data_source_block dwb0618m
_cod_depositor_comments
;
The following automatic conversions were performed:

'_symmetry_cell_setting' value 'Monoclinic' changed to 'monoclinic'
according to
/usr/data/users/saulius/automatic-downloads/retrospective/ACS/lib/dictionaries/cif_core.dic
dictionary named 'cif_core.dic' version 2.4.2 from 2011-04-26.

Automatic conversion script
Id: cif_fix_values 2281 2013-09-26 08:29:07Z andrius 
;
_cod_original_sg_symbol_H-M C2/c
_cod_database_code 4511070

loop_
_symmetry_equiv_pos_as_xyz
'x, y, z'
'-x, y, -z+1/2'
'x+1/2, y+1/2, z'
'-x+1/2, y+1/2, -z+1/2'
'-x, -y, -z'
'x, -y, z-1/2'
'-x+1/2, -y+1/2, -z'
'x+1/2, -y+1/2, z-1/2'

loop_
_atom_site_label
_atom_site_type_symbol
_atom_site_fract_x
_atom_site_fract_y
_atom_site_fract_z
_atom_site_U_iso_or_equiv
_atom_site_adp_type
_atom_site_occupancy
_atom_site_symmetry_multiplicity
_atom_site_calc_flag
_atom_site_refinement_flags
C1 C 0.12902(9) -0.2502(2) 0.40791(8) 0.0183(3) Uani 1 1 d .
C2 C 0.11046(10) -0.2122(2) 0.33676(8) 0.0213(3) Uani 1 1 d .
C3 C 0.10149(10) -0.3439(3) 0.28615(9) 0.0259(4) Uani 1 1 d .
H3 H 0.0890 -0.3135 0.2379 0.031 Uiso 1 1 calc R
C4 C 0.11111(11) -0.5225(3) 0.30721(10) 0.0262(4) Uani 1 1 d .
H4 H 0.1047 -0.6157 0.2732 0.031 Uiso 1 1 calc R
C5 C 0.12997(10) -0.5645(2) 0.37774(10) 0.0236(3) Uani 1 1 d .
H5 H 0.1367 -0.6867 0.3919 0.028 Uiso 1 1 calc R
C6 C 0.13911(10) -0.4293(2) 0.42802(9) 0.0206(3) Uani 1 1 d .
H6 H 0.1523 -0.4594 0.4763 0.025 Uiso 1 1 calc R
F1 F 0.10105(7) -0.03783(14) 0.31597(6) 0.0308(3) Uani 1 1 d .
I1 I 0.136961(6) -0.043056(13) 0.482629(5) 0.01985(4) Uani 1 1 d .
C7 C 0.06945(10) 0.3448(2) 0.57395(9) 0.0232(3) Uani 1 1 d .
H7 H 0.0256 0.2849 0.5520 0.028 Uiso 1 1 calc R
C8 C 0.06245(10) 0.5167(2) 0.59860(9) 0.0209(3) Uani 1 1 d .
H8 H 0.0151 0.5710 0.5939 0.025 Uiso 1 1 calc R
C9 C 0.12642(9) 0.6113(2) 0.63095(8) 0.0172(3) Uani 1 1 d .
C10 C 0.19380(10) 0.5191(2) 0.63527(9) 0.0212(3) Uani 1 1 d .
H10 H 0.2390 0.5751 0.6561 0.025 Uiso 1 1 calc R
C11 C 0.19373(10) 0.3466(2) 0.60900(9) 0.0247(3) Uani 1 1 d .
H11 H 0.2401 0.2878 0.6128 0.030 Uiso 1 1 calc R
C12 C 0.05217(10) 0.8719(2) 0.65004(9) 0.0247(3) Uani 1 1 d .
H12A H 0.0298 0.8832 0.6003 0.037 Uiso 1 1 calc R
H12B H 0.0597 0.9919 0.6711 0.037 Uiso 1 1 calc R
H12C H 0.0192 0.8024 0.6740 0.037 Uiso 1 1 calc R
C13 C 0.19047(10) 0.8753(2) 0.68698(9) 0.0257(3) Uani 1 1 d .
H13A H 0.2163 0.8101 0.7283 0.039 Uiso 1 1 calc R
H13B H 0.1782 0.9967 0.7007 0.039 Uiso 1 1 calc R
H13C H 0.2224 0.8831 0.6521 0.039 Uiso 1 1 calc R
N1 N 0.13343(9) 0.2559(2) 0.57853(8) 0.0248(3) Uani 1 1 d .
N2 N 0.12294(8) 0.78018(19) 0.65707(7) 0.0195(3) Uani 1 1 d .

loop_
_atom_site_aniso_label
_atom_site_aniso_U_11
_atom_site_aniso_U_22
_atom_site_aniso_U_33
_atom_site_aniso_U_23
_atom_site_aniso_U_13
_atom_site_aniso_U_12
C1 0.0174(7) 0.0215(7) 0.0165(7) -0.0011(6) 0.0041(6) -0.0011(6)
C2 0.0230(8) 0.0230(7) 0.0185(7) 0.0030(6) 0.0051(6) 0.0036(7)
C3 0.0269(9) 0.0335(9) 0.0174(7) -0.0015(7) 0.0045(7) 0.0014(7)
C4 0.0254(9) 0.0281(9) 0.0275(9) -0.0094(7) 0.0107(7) -0.0025(7)
C5 0.0217(8) 0.0209(7) 0.0297(9) -0.0002(6) 0.0088(7) 0.0006(6)
C6 0.0209(8) 0.0227(7) 0.0191(7) 0.0028(6) 0.0060(6) 0.0003(6)
F1 0.0468(7) 0.0254(6) 0.0209(5) 0.0065(4) 0.0082(5) 0.0085(5)
I1 0.02382(6) 0.02000(6) 0.01614(6) -0.00039(3) 0.00487(4) -0.00122(4)
C7 0.0236(8) 0.0253(8) 0.0201(7) -0.0016(6) 0.0025(6) -0.0038(7)
C8 0.0178(8) 0.0254(8) 0.0195(7) -0.0009(6) 0.0036(6) -0.0001(6)
C9 0.0194(7) 0.0199(7) 0.0125(6) 0.0013(6) 0.0039(6) -0.0016(6)
C10 0.0178(8) 0.0239(8) 0.0213(8) 0.0014(6) 0.0022(6) -0.0006(6)
C11 0.0219(8) 0.0251(8) 0.0274(8) 0.0016(7) 0.0050(7) 0.0060(7)
C12 0.0254(8) 0.0238(8) 0.0254(8) -0.0015(7) 0.0061(7) 0.0041(7)
C13 0.0268(9) 0.0248(8) 0.0238(8) -0.0034(7) 0.0005(7) -0.0051(7)
N1 0.0300(8) 0.0214(7) 0.0237(7) -0.0013(5) 0.0067(6) 0.0007(6)
N2 0.0197(6) 0.0200(6) 0.0184(6) -0.0008(5) 0.0023(5) -0.0002(5)

loop_
_atom_type_symbol
_atom_type_description
_atom_type_scat_dispersion_real
_atom_type_scat_dispersion_imag
_atom_type_scat_source
C C 0.0033 0.0016 'International Tables Vol C Tables 4.2.6.8 and 6.1.1.4'
H H 0.0000 0.0000 'International Tables Vol C Tables 4.2.6.8 and 6.1.1.4'
N N 0.0061 0.0033 'International Tables Vol C Tables 4.2.6.8 and 6.1.1.4'
F F 0.0171 0.0103 'International Tables Vol C Tables 4.2.6.8 and 6.1.1.4'
I I -0.4742 1.8119 'International Tables Vol C Tables 4.2.6.8 and 6.1.1.4'

loop_
_geom_angle_atom_site_label_1
_geom_angle_atom_site_label_2
_geom_angle_atom_site_label_3
_geom_angle
C2 C1 C6 117.98(15)
C2 C1 I1 120.70(12)
C6 C1 I1 121.27(12)
F1 C2 C3 118.37(15)
F1 C2 C1 118.90(15)
C3 C2 C1 122.73(16)
C2 C3 C4 118.54(16)
C2 C3 H3 120.7
C4 C3 H3 120.7
C5 C4 C3 120.06(17)
C5 C4 H4 120.0
C3 C4 H4 120.0
C4 C5 C6 120.47(16)
C4 C5 H5 119.8
C6 C5 H5 119.8
C5 C6 C1 120.21(16)
C5 C6 H6 119.9
C1 C6 H6 119.9
C1 I1 N1 174.21(5)
N1 C7 C8 124.98(16)
N1 C7 H7 117.5
C8 C7 H7 117.5
C7 C8 C9 119.36(16)
C7 C8 H8 120.3
C9 C8 H8 120.3
N2 C9 C10 122.08(15)
N2 C9 C8 122.06(15)
C10 C9 C8 115.85(15)
C11 C10 C9 119.46(16)
C11 C10 H10 120.3
C9 C10 H10 120.3
N1 C11 C10 125.06(16)
N1 C11 H11 117.5
C10 C11 H11 117.5
N2 C12 H12A 109.5
N2 C12 H12B 109.5
H12A C12 H12B 109.5
N2 C12 H12C 109.5
H12A C12 H12C 109.5
H12B C12 H12C 109.5
N2 C13 H13A 109.5
N2 C13 H13B 109.5
H13A C13 H13B 109.5
N2 C13 H13C 109.5
H13A C13 H13C 109.5
H13B C13 H13C 109.5
C11 N1 C7 115.28(15)
C11 N1 I1 123.42(11)
C7 N1 I1 117.44(11)
C9 N2 C13 120.05(14)
C9 N2 C12 120.17(14)
C13 N2 C12 119.59(14)

loop_
_geom_bond_atom_site_label_1
_geom_bond_atom_site_label_2
_geom_bond_distance
C1 C2 1.389(2)
C1 C6 1.390(2)
C1 I1 2.1025(16)
C2 F1 1.3588(19)
C2 C3 1.375(2)
C3 C4 1.390(3)
C3 H3 0.9500
C4 C5 1.385(3)
C4 H4 0.9500
C5 C6 1.390(2)
C5 H5 0.9500
C6 H6 0.9500
I1 N1 2.9092(15)
C7 N1 1.340(2)
C7 C8 1.379(2)
C7 H7 0.9500
C8 C9 1.414(2)
C8 H8 0.9500
C9 N2 1.360(2)
C9 C10 1.407(2)
C10 C11 1.380(3)
C10 H10 0.9500
C11 N1 1.338(2)
C11 H11 0.9500
C12 N2 1.455(2)
C12 H12A 0.9800
C12 H12B 0.9800
C12 H12C 0.9800
C13 N2 1.453(2)
C13 H13A 0.9800
C13 H13B 0.9800
C13 H13C 0.9800

loop_
_geom_torsion_atom_site_label_1
_geom_torsion_atom_site_label_2
_geom_torsion_atom_site_label_3
_geom_torsion_atom_site_label_4
_geom_torsion
C6 C1 C2 F1 -179.37(15)
I1 C1 C2 F1 3.2(2)
C6 C1 C2 C3 0.3(3)
I1 C1 C2 C3 -177.11(14)
F1 C2 C3 C4 179.96(16)
C1 C2 C3 C4 0.3(3)
C2 C3 C4 C5 -0.6(3)
C3 C4 C5 C6 0.3(3)
C4 C5 C6 C1 0.3(3)
C2 C1 C6 C5 -0.6(3)
I1 C1 C6 C5 176.80(13)
N1 C7 C8 C9 0.6(3)
C7 C8 C9 N2 -179.14(15)
C7 C8 C9 C10 0.0(2)
N2 C9 C10 C11 178.77(16)
C8 C9 C10 C11 -0.4(2)
C9 C10 C11 N1 0.2(3)
C10 C11 N1 C7 0.4(3)
C10 C11 N1 I1 157.63(14)
C8 C7 N1 C11 -0.8(3)
C8 C7 N1 I1 -159.48(14)
C10 C9 N2 C13 3.7(2)
C8 C9 N2 C13 -177.18(15)
C10 C9 N2 C12 178.64(15)
C8 C9 N2 C12 -2.2(2)
